data_2023142
loop_
_publ_author_name
'Sow, Salif'
'Thiam, Mariama'
'Odame, Felix'
'Thiam, Elhadj Ibrahima'
'Diouf, Ousmane'
'Ellena, Javier'
'Gaye, Mohamed'
'Tshentu, Zenixole'

_publ_section_title
;
 Crystal structure of 1-(1,3-benzothiazol-2-yl)-3-(4-bromobenzoyl)thiourea
;
_journal_coeditor_code PK2706
_journal_issue 6
_journal_name_full 'Acta Crystallographica Section E Crystallographic Communications'
_journal_page_first 663
_journal_page_last 666
_journal_paper_doi 10.1107/S2056989024004742
_journal_volume 80
_journal_year 2024
_chemical_formula_iupac 'C15 H10 Br N3 O S2'
_chemical_formula_moiety 'C15 H10 Br N3 O S2'
_chemical_formula_sum 'C15 H10 Br N3 O S2'
_chemical_formula_weight 392.29
_chemical_name_systematic
;
1-(1,3-Benzothiazol-2-yl)-3-(4-bromobenzoyl)thiourea
;
_space_group_crystal_system monoclinic
_space_group_IT_number 14
_space_group_name_Hall '-P 2yn'
_space_group_name_H-M_alt 'P 1 21/n 1'
_atom_sites_solution_hydrogens geom
_atom_sites_solution_primary dual
_audit_creation_method
;
Olex2 1.3
(compiled 2020.11.12 svn.r5f609507 for OlexSys, GUI svn.r6408)
;
_cell_angle_alpha 90
_cell_angle_beta 103.606(4)
_cell_angle_gamma 90
_cell_formula_units_Z 4
_cell_length_a 13.5009(5)
_cell_length_b 6.4130(2)
_cell_length_c 17.9147(7)
_cell_measurement_reflns_used 9123
_cell_measurement_temperature 99.99(10)
_cell_measurement_theta_max 33.9080
_cell_measurement_theta_min 3.0900
_cell_volume 1507.55(10)
_computing_cell_refinement
;
CrysAlisPro (Rigaku OD, 2022)
;
_computing_data_collection
;
CrysAlisPro (Rigaku OD, 2022)
;
_computing_data_reduction
;
CrysAlisPro (Rigaku OD, 2022)
;
_computing_molecular_graphics
;
Olex2 (Dolomanov <i>et al.</i>,  2009)
;
_computing_publication_material
;
Olex2 (Dolomanov <i>et al.</i>,  2009)
;
_computing_structure_refinement
;
<i>SHELXL2018/3</i> (Sheldrick, 2015b)
;
_computing_structure_solution
;
<i>SHELXT</i>  (Sheldrick, 2015a)
;
_diffrn_ambient_temperature 100.00
_diffrn_detector_area_resol_mean 10.0000
_diffrn_measured_fraction_theta_full 0.999
_diffrn_measured_fraction_theta_max 0.999
_diffrn_measurement_device 'four-circle diffractometer'
_diffrn_measurement_device_type 'XtaLAB Synergy, Dualflex, HyPix'
_diffrn_measurement_method '\w scans'
_diffrn_radiation_type MoK\a
_diffrn_radiation_wavelength 0.71073
_diffrn_reflns_av_R_equivalents 0.0414
_diffrn_reflns_av_unetI/netI 0.0299
_diffrn_reflns_limit_h_max 16
_diffrn_reflns_limit_h_min -16
_diffrn_reflns_limit_k_max 8
_diffrn_reflns_limit_k_min -8
_diffrn_reflns_limit_l_max 21
_diffrn_reflns_limit_l_min -22
_diffrn_reflns_number 18792
_diffrn_reflns_theta_full 25.242
_diffrn_reflns_theta_max 26.368
_diffrn_reflns_theta_min 3.105
_exptl_absorpt_coefficient_mu 3.007
_exptl_absorpt_correction_T_max 0.986
_exptl_absorpt_correction_T_min 0.804
_exptl_absorpt_correction_type gaussian
_exptl_absorpt_process_details
;
(CrysAlisPro; Rigaku OD, 2022)
;
_exptl_crystal_colour 'light colourless'
_exptl_crystal_density_diffrn 1.728
_exptl_crystal_description block
_exptl_crystal_F_000 784
_exptl_crystal_size_max 0.102
_exptl_crystal_size_mid 0.061
_exptl_crystal_size_min 0.057
_refine_diff_density_max 0.345
_refine_diff_density_min -0.298
_refine_ls_extinction_method none
_refine_ls_goodness_of_fit_ref 1.026
_refine_ls_hydrogen_treatment constr
_refine_ls_matrix_type full
_refine_ls_number_parameters 199
_refine_ls_number_reflns 3074
_refine_ls_number_restraints 0
_refine_ls_restrained_S_all 1.026
_refine_ls_R_factor_all 0.0334
_refine_ls_R_factor_gt 0.0240
_refine_ls_shift/su_max 0.001
_refine_ls_shift/su_mean 0.000
_refine_ls_structure_factor_coef Fsqd
_refine_ls_weighting_details 'w=1/[\s^2^(Fo^2^)+(0.0191P)^2^+1.3729P] where P=(Fo^2^+2Fc^2^)/3'
_refine_ls_weighting_scheme calc
_refine_ls_wR_factor_gt 0.0541
_refine_ls_wR_factor_ref 0.0570
_reflns_number_gt 2581
_reflns_number_total 3074
_reflns_threshold_expression 'I > 2\s(I)'
_cod_data_source_file pk2706.cif
_cod_data_source_block I
_cod_original_cell_volume 1507.54(10)
_cod_database_code 2023142
_shelx_space_group_comment
;
The symmetry employed for this shelxl refinement is uniquely defined
by the following loop, which should always be used as a source of
symmetry information in preference to the above space-group names.
They are only intended as comments.
;
_shelx_estimated_absorpt_t_min 0.749
_shelx_estimated_absorpt_t_max 0.847

loop_
_space_group_symop_operation_xyz
'x, y, z'
'-x+1/2, y+1/2, -z+1/2'
'-x, -y, -z'
'x-1/2, -y-1/2, z-1/2'

loop_
_atom_site_type_symbol
_atom_site_label
_atom_site_fract_x
_atom_site_fract_y
_atom_site_fract_z
_atom_site_U_iso_or_equiv
_atom_site_adp_type
_atom_site_calc_flag
_atom_site_occupancy
_atom_site_disorder_assembly
_atom_site_disorder_group
Br Br1 0.07298(2) -0.50717(3) 0.27034(2) 0.01865(7) Uani d 1 . .
S S1 0.24869(4) 0.98772(8) 0.63447(3) 0.01659(12) Uani d 1 . .
S S2 0.10718(4) 0.61809(8) 0.59446(3) 0.02191(13) Uani d 1 . .
O O1 0.29683(11) 0.3918(2) 0.43225(8) 0.0182(3) Uani d 1 . .
N N3 0.16341(14) 0.3897(3) 0.48987(10) 0.0172(4) Uani d 1 . .
H H3 0.106967 0.322341 0.490909 0.021 Uiso calc 1 . .
N N1 0.38000(13) 0.9461(3) 0.54899(10) 0.0155(4) Uani d 1 . .
N N2 0.26397(13) 0.6774(3) 0.52923(10) 0.0148(4) Uani d 1 . .
H H2 0.298111 0.627829 0.496902 0.018 Uiso calc 1 . .
C C10 0.18323(16) 0.1035(3) 0.40497(12) 0.0145(4) Uani d 1 . .
C C11 0.24401(17) 0.0071(3) 0.36228(12) 0.0183(4) Uani d 1 . .
H H11 0.307296 0.068130 0.359855 0.022 Uiso calc 1 . .
C C8 0.18301(16) 0.5657(3) 0.53592(12) 0.0167(4) Uani d 1 . .
C C9 0.22053(16) 0.3057(3) 0.44251(12) 0.0152(4) Uani d 1 . .
C C13 0.12063(17) -0.2631(3) 0.32704(12) 0.0162(4) Uani d 1 . .
C C6 0.40504(15) 1.1298(3) 0.59049(11) 0.0139(4) Uani d 1 . .
C C4 0.49993(17) 1.4411(3) 0.62991(13) 0.0208(5) Uani d 1 . .
H H4 0.553913 1.533414 0.626970 0.025 Uiso calc 1 . .
C C12 0.21305(17) -0.1773(3) 0.32321(13) 0.0199(5) Uani d 1 . .
H H12 0.254784 -0.243387 0.294303 0.024 Uiso calc 1 . .
C C14 0.05956(16) -0.1731(3) 0.37025(13) 0.0178(4) Uani d 1 . .
H H14 -0.003263 -0.235813 0.372947 0.021 Uiso calc 1 . .
C C3 0.43652(17) 1.4872(3) 0.67971(13) 0.0200(5) Uani d 1 . .
H H3A 0.448160 1.611081 0.709576 0.024 Uiso calc 1 . .
C C2 0.35797(17) 1.3570(3) 0.68620(12) 0.0196(5) Uani d 1 . .
H H2A 0.315825 1.387679 0.720416 0.023 Uiso calc 1 . .
C C1 0.34260(16) 1.1782(3) 0.64059(12) 0.0158(4) Uani d 1 . .
C C7 0.30166(16) 0.8612(3) 0.56641(12) 0.0144(4) Uani d 1 . .
C C15 0.09165(17) 0.0100(3) 0.40956(13) 0.0185(4) Uani d 1 . .
H H15 0.050806 0.072576 0.439944 0.022 Uiso calc 1 . .
C C5 0.48474(16) 1.2633(3) 0.58523(12) 0.0179(4) Uani d 1 . .
H H5 0.527660 1.232504 0.551582 0.021 Uiso calc 1 . .

loop_
_atom_site_aniso_label
_atom_site_aniso_U_11
_atom_site_aniso_U_22
_atom_site_aniso_U_33
_atom_site_aniso_U_12
_atom_site_aniso_U_13
_atom_site_aniso_U_23
Br1 0.02144(12) 0.01489(11) 0.01875(12) -0.00221(8) 0.00297(8) -0.00376(8)
S1 0.0190(3) 0.0164(2) 0.0168(3) -0.0037(2) 0.0090(2) -0.0033(2)
S2 0.0203(3) 0.0227(3) 0.0263(3) -0.0068(2) 0.0127(2) -0.0073(2)
O1 0.0163(8) 0.0172(7) 0.0223(8) -0.0017(6) 0.0071(6) -0.0016(6)
N3 0.0164(9) 0.0160(9) 0.0212(10) -0.0064(7) 0.0087(8) -0.0048(7)
N1 0.0149(9) 0.0163(8) 0.0154(9) -0.0014(7) 0.0036(7) 0.0004(7)
N2 0.0159(9) 0.0147(8) 0.0158(9) -0.0021(7) 0.0074(7) -0.0038(7)
C10 0.0162(11) 0.0115(10) 0.0150(11) -0.0002(8) 0.0020(9) 0.0018(8)
C11 0.0174(11) 0.0187(11) 0.0199(11) -0.0035(9) 0.0070(9) -0.0006(9)
C8 0.0173(11) 0.0165(10) 0.0160(11) -0.0008(8) 0.0035(9) 0.0001(8)
C9 0.0150(11) 0.0161(10) 0.0136(11) 0.0012(8) 0.0014(9) 0.0034(8)
C13 0.0204(12) 0.0114(9) 0.0147(11) -0.0012(8) -0.0002(9) -0.0008(8)
C6 0.0139(11) 0.0141(10) 0.0123(10) 0.0006(8) 0.0004(8) 0.0003(8)
C4 0.0182(12) 0.0189(11) 0.0231(12) -0.0050(9) 0.0004(9) 0.0008(8)
C12 0.0209(12) 0.0195(11) 0.0210(12) 0.0005(9) 0.0086(10) -0.0024(9)
C14 0.0147(11) 0.0166(10) 0.0233(12) -0.0020(8) 0.0066(9) 0.0003(8)
C3 0.0231(12) 0.0151(10) 0.0185(11) -0.0018(9) -0.0016(9) -0.0037(8)
C2 0.0219(12) 0.0198(11) 0.0161(11) 0.0002(9) 0.0026(9) -0.0021(8)
C1 0.0158(11) 0.0171(10) 0.0142(11) -0.0009(8) 0.0029(9) 0.0011(8)
C7 0.0155(11) 0.0152(10) 0.0124(10) -0.0002(8) 0.0031(8) 0.0013(8)
C15 0.0187(11) 0.0175(10) 0.0210(12) -0.0002(9) 0.0081(9) -0.0018(9)
C5 0.0155(11) 0.0184(10) 0.0197(11) -0.0024(8) 0.0037(9) -0.0008(8)

loop_
_atom_type_symbol
_atom_type_description
_atom_type_scat_dispersion_real
_atom_type_scat_dispersion_imag
_atom_type_scat_source
C C 0.0033 0.0016 'International Tables Vol C Tables 4.2.6.8 and 6.1.1.4'
H H 0.0000 0.0000 'International Tables Vol C Tables 4.2.6.8 and 6.1.1.4'
Br Br -0.2901 2.4595 'International Tables Vol C Tables 4.2.6.8 and 6.1.1.4'
N N 0.0061 0.0033 'International Tables Vol C Tables 4.2.6.8 and 6.1.1.4'
O O 0.0106 0.0060 'International Tables Vol C Tables 4.2.6.8 and 6.1.1.4'
S S 0.1246 0.1234 'International Tables Vol C Tables 4.2.6.8 and 6.1.1.4'

loop_
_exptl_crystal_face_index_h
_exptl_crystal_face_index_k
_exptl_crystal_face_index_l
_exptl_crystal_face_perp_dist
0 -1 0 0.0518
0 1 0 0.0505
1 0 -1 0.0256
-2 -1 2 0.0440
2 -1 -2 0.0513
0 0 1 0.0265
0 0 -1 0.0307
-1 0 -1 0.0328
-2 0 1 0.0289
-1 -2 0 0.0456
-1 -1 1 0.0438
2 0 1 0.0265
8 -2 19 0.0268

loop_
_geom_angle_atom_site_label_1
_geom_angle_atom_site_label_2
_geom_angle_atom_site_label_3
_geom_angle_site_symmetry_1
_geom_angle_site_symmetry_3
_geom_angle
_geom_angle_publ_flag
C1 S1 C7 . . 87.61(9) ?
C8 N3 H3 . . 115.6 ?
C9 N3 H3 . . 115.6 ?
C9 N3 C8 . . 128.78(18) ?
C7 N1 C6 . . 109.74(17) ?
C8 N2 H2 . . 115.6 ?
C8 N2 C7 . . 128.81(17) ?
C7 N2 H2 . . 115.6 ?
C11 C10 C9 . . 116.96(18) ?
C11 C10 C15 . . 119.18(19) ?
C15 C10 C9 . . 123.85(18) ?
C10 C11 H11 . . 119.7 ?
C12 C11 C10 . . 120.6(2) ?
C12 C11 H11 . . 119.7 ?
N3 C8 S2 . . 118.68(15) ?
N2 C8 S2 . . 125.92(16) ?
N2 C8 N3 . . 115.40(17) ?
O1 C9 N3 . . 121.88(19) ?
O1 C9 C10 . . 122.19(18) ?
N3 C9 C10 . . 115.92(18) ?
C12 C13 Br1 . . 119.98(16) ?
C12 C13 C14 . . 121.79(19) ?
C14 C13 Br1 . . 118.22(16) ?
N1 C6 C1 . . 114.95(18) ?
N1 C6 C5 . . 125.29(18) ?
C5 C6 C1 . . 119.76(18) ?
C3 C4 H4 . . 119.6 ?
C5 C4 H4 . . 119.6 ?
C5 C4 C3 . . 120.8(2) ?
C11 C12 H12 . . 120.6 ?
C13 C12 C11 . . 118.89(19) ?
C13 C12 H12 . . 120.6 ?
C13 C14 H14 . . 120.6 ?
C13 C14 C15 . . 118.80(19) ?
C15 C14 H14 . . 120.6 ?
C4 C3 H3A . . 119.3 ?
C2 C3 C4 . . 121.5(2) ?
C2 C3 H3A . . 119.3 ?
C3 C2 H2A . . 121.3 ?
C3 C2 C1 . . 117.4(2) ?
C1 C2 H2A . . 121.3 ?
C6 C1 S1 . . 110.00(15) ?
C2 C1 S1 . . 128.16(16) ?
C2 C1 C6 . . 121.83(19) ?
N1 C7 S1 . . 117.69(15) ?
N1 C7 N2 . . 118.04(18) ?
N2 C7 S1 . . 124.26(15) ?
C10 C15 H15 . . 119.7 ?
C14 C15 C10 . . 120.69(19) ?
C14 C15 H15 . . 119.7 ?
C6 C5 H5 . . 120.7 ?
C4 C5 C6 . . 118.65(19) ?
C4 C5 H5 . . 120.7 ?

loop_
_geom_bond_atom_site_label_1
_geom_bond_atom_site_label_2
_geom_bond_site_symmetry_2
_geom_bond_distance
_geom_bond_publ_flag
Br1 C13 . 1.894(2) ?
S1 C1 . 1.745(2) ?
S1 C7 . 1.751(2) ?
S2 C8 . 1.663(2) ?
O1 C9 . 1.220(2) ?
N3 H3 . 0.8800 ?
N3 C8 . 1.386(3) ?
N3 C9 . 1.383(3) ?
N1 C6 . 1.392(3) ?
N1 C7 . 1.291(3) ?
N2 H2 . 0.8800 ?
N2 C8 . 1.335(3) ?
N2 C7 . 1.390(3) ?
C10 C11 . 1.391(3) ?
C10 C9 . 1.492(3) ?
C10 C15 . 1.394(3) ?
C11 H11 . 0.9500 ?
C11 C12 . 1.388(3) ?
C13 C12 . 1.380(3) ?
C13 C14 . 1.383(3) ?
C6 C1 . 1.403(3) ?
C6 C5 . 1.396(3) ?
C4 H4 . 0.9500 ?
C4 C3 . 1.406(3) ?
C4 C5 . 1.380(3) ?
C12 H12 . 0.9500 ?
C14 H14 . 0.9500 ?
C14 C15 . 1.386(3) ?
C3 H3A . 0.9500 ?
C3 C2 . 1.376(3) ?
C2 H2A . 0.9500 ?
C2 C1 . 1.395(3) ?
C15 H15 . 0.9500 ?
C5 H5 . 0.9500 ?

loop_
_geom_hbond_atom_site_label_D
_geom_hbond_atom_site_label_H
_geom_hbond_atom_site_label_A
_geom_hbond_site_symmetry_A
_geom_hbond_distance_DH
_geom_hbond_distance_HA
_geom_hbond_distance_DA
_geom_hbond_angle_DHA
_geom_hbond_publ_flag
N3 H3 S2 3_566 0.88 2.96 3.6102(19) 132.1 yes
N2 H2 O1 . 0.88 1.90 2.633(2) 139.1 yes
C14 H14 S2 3_556 0.95 2.95 3.779(2) 146.4 yes
C2 H2A S1 2_556 0.95 3.00 3.908(2) 160.7 yes
C5 H5 N1 3_676 0.95 2.68 3.604(3) 165.0 yes

loop_
_geom_torsion_atom_site_label_1
_geom_torsion_atom_site_label_2
_geom_torsion_atom_site_label_3
_geom_torsion_atom_site_label_4
_geom_torsion_site_symmetry_1
_geom_torsion_site_symmetry_2
_geom_torsion_site_symmetry_3
_geom_torsion_site_symmetry_4
_geom_torsion
_geom_torsion_publ_flag
Br1 C13 C12 C11 . . . . 176.90(16) ?
Br1 C13 C14 C15 . . . . -177.46(16) ?
N1 C6 C1 S1 . . . . -0.6(2) ?
N1 C6 C1 C2 . . . . 179.95(19) ?
N1 C6 C5 C4 . . . . 179.7(2) ?
C10 C11 C12 C13 . . . . 0.4(3) ?
C11 C10 C9 O1 . . . . 5.2(3) ?
C11 C10 C9 N3 . . . . -174.74(18) ?
C11 C10 C15 C14 . . . . -2.0(3) ?
C8 N3 C9 O1 . . . . -4.8(3) ?
C8 N3 C9 C10 . . . . 175.1(2) ?
C8 N2 C7 S1 . . . . 1.2(3) ?
C8 N2 C7 N1 . . . . -177.8(2) ?
C9 N3 C8 S2 . . . . -173.64(17) ?
C9 N3 C8 N2 . . . . 5.5(3) ?
C9 C10 C11 C12 . . . . -177.60(19) ?
C9 C10 C15 C14 . . . . 177.0(2) ?
C13 C14 C15 C10 . . . . 0.7(3) ?
C6 N1 C7 S1 . . . . -0.4(2) ?
C6 N1 C7 N2 . . . . 178.69(17) ?
C4 C3 C2 C1 . . . . -0.8(3) ?
C12 C13 C14 C15 . . . . 1.1(3) ?
C14 C13 C12 C11 . . . . -1.7(3) ?
C3 C4 C5 C6 . . . . 0.0(3) ?
C3 C2 C1 S1 . . . . -178.55(17) ?
C3 C2 C1 C6 . . . . 0.8(3) ?
C1 S1 C7 N1 . . . . 0.05(18) ?
C1 S1 C7 N2 . . . . -178.98(19) ?
C1 C6 C5 C4 . . . . 0.0(3) ?
C7 S1 C1 C6 . . . . 0.32(16) ?
C7 S1 C1 C2 . . . . 179.7(2) ?
C7 N1 C6 C1 . . . . 0.7(3) ?
C7 N1 C6 C5 . . . . -179.1(2) ?
C7 N2 C8 S2 . . . . -2.1(3) ?
C7 N2 C8 N3 . . . . 178.90(19) ?
C15 C10 C11 C12 . . . . 1.5(3) ?
C15 C10 C9 O1 . . . . -173.8(2) ?
C15 C10 C9 N3 . . . . 6.2(3) ?
C5 C6 C1 S1 . . . . 179.10(16) ?
C5 C6 C1 C2 . . . . -0.3(3) ?
C5 C4 C3 C2 . . . . 0.5(3) ?
